data_7052207
loop_
_publ_author_name
'Wang, Mei'
'Ma, Chengbing'
'Yuan, Daqiang'
'Hu, Mingqiang'
'Chen, Changneng'
'Liu, Qiutian'

_publ_section_title
;
 Synthesis and characterization of a family of tetranuclear
 manganese(iii) phosphonate complexes
;
_journal_issue 12
_journal_name_full 'New Journal of Chemistry'
_journal_page_first 2103
_journal_paper_doi 10.1039/b706514k
_journal_volume 31
_journal_year 2007
_chemical_formula_sum 'C32 H52 Mn4 N4 O23 P2'
_chemical_formula_weight 1142.48
_chemical_name_systematic
;
?
;
_space_group_IT_number 2
_symmetry_cell_setting triclinic
_symmetry_space_group_name_Hall '-P 1'
_symmetry_space_group_name_H-M 'P -1'
_atom_sites_solution_hydrogens geom
_atom_sites_solution_primary direct
_atom_sites_solution_secondary difmap
_audit_creation_method SHELXL-97
_cell_angle_alpha 64.798(5)
_cell_angle_beta 81.789(7)
_cell_angle_gamma 82.715(6)
_cell_formula_units_Z 1
_cell_length_a 10.080(3)
_cell_length_b 11.084(3)
_cell_length_c 11.559(3)
_cell_measurement_reflns_used 3090
_cell_measurement_temperature 293(2)
_cell_measurement_theta_max 27.48
_cell_measurement_theta_min 2.97
_cell_volume 1153.4(6)
_computing_cell_refinement 'Siemens SMART & SAINT'
_computing_data_collection 'Siemens SMART'
_computing_data_reduction 'Siemens XPREP'
_computing_molecular_graphics 'Bruker SHELXTL'
_computing_publication_material 'Bruker SHELXTL'
_computing_structure_refinement 'Siemens SHELXTL'
_computing_structure_solution 'Siemens SHELXTL'
_diffrn_ambient_temperature 293(2)
_diffrn_measured_fraction_theta_full 0.974
_diffrn_measured_fraction_theta_max 0.974
_diffrn_measurement_device_type 'Bruker P4'
_diffrn_measurement_method '\w scans'
_diffrn_radiation_monochromator graphite
_diffrn_radiation_source 'fine-focus sealed tube'
_diffrn_radiation_type MoK\a
_diffrn_radiation_wavelength 0.71073
_diffrn_reflns_av_R_equivalents 0.0120
_diffrn_reflns_av_sigmaI/netI 0.0200
_diffrn_reflns_limit_h_max 13
_diffrn_reflns_limit_h_min -13
_diffrn_reflns_limit_k_max 12
_diffrn_reflns_limit_k_min -14
_diffrn_reflns_limit_l_max 8
_diffrn_reflns_limit_l_min -15
_diffrn_reflns_number 8763
_diffrn_reflns_theta_full 27.48
_diffrn_reflns_theta_max 27.48
_diffrn_reflns_theta_min 2.97
_diffrn_standards_decay_% 0
_diffrn_standards_interval_count 0
_diffrn_standards_interval_time .
_diffrn_standards_number 0
_exptl_absorpt_coefficient_mu 1.225
_exptl_absorpt_correction_T_max .619
_exptl_absorpt_correction_T_min .520
_exptl_absorpt_correction_type empirical
_exptl_absorpt_process_details 'SADABS (Sheldrick, 1996)'
_exptl_crystal_colour brown
_exptl_crystal_density_diffrn 1.645
_exptl_crystal_density_method 'not measured'
_exptl_crystal_description prism
_exptl_crystal_F_000 586
_exptl_crystal_size_max .60
_exptl_crystal_size_mid .45
_exptl_crystal_size_min .40
_refine_diff_density_max 0.555
_refine_diff_density_min -0.362
_refine_diff_density_rms 0.062
_refine_ls_extinction_method none
_refine_ls_goodness_of_fit_ref 0.997
_refine_ls_hydrogen_treatment mixed
_refine_ls_matrix_type full
_refine_ls_number_parameters 322
_refine_ls_number_reflns 5144
_refine_ls_number_restraints 6
_refine_ls_restrained_S_all 0.997
_refine_ls_R_factor_gt 0.0316
_refine_ls_shift/su_max 0.001
_refine_ls_shift/su_mean 0.000
_refine_ls_structure_factor_coef Fsqd
_refine_ls_weighting_details 'calc w=1/[\s^2^(Fo^2^)+(0.0589P)^2^+0.4342P] where P=(Fo^2^+2Fc^2^)/3'
_refine_ls_weighting_scheme calc
_refine_ls_wR_factor_gt 0.0855
_refine_ls_wR_factor_ref 0.0887
_reflns_number_gt 4613
_reflns_number_total 5144
_reflns_threshold_expression >2sigma(I)
_cod_data_source_file b706514k.txt
_cod_data_source_block compound-2
_cod_depositor_comments
;
The following automatic conversions were performed:
'_symmetry_cell_setting' value 'Triclinic' changed to 'triclinic'
according to '/home/saulius/struct/CIF-dictionaries/cif_core.dic'
dictionary named 'cif_core.dic' version 2.4.1 from 2010-06-29.

Automatic conversion script
Id: cif_fix_enum 1527 2010-12-29 10:47:43Z saulius 
;
_cod_original_sg_symbol_H-M P-1
_cod_database_code 7052207
_refine_ls_r_factor_ref 0.0356

loop_
_symmetry_equiv_pos_as_xyz
'x, y, z'
'-x, -y, -z'

loop_
_atom_site_label
_atom_site_type_symbol
_atom_site_fract_x
_atom_site_fract_y
_atom_site_fract_z
_atom_site_U_iso_or_equiv
_atom_site_adp_type
_atom_site_occupancy
_atom_site_symmetry_multiplicity
_atom_site_calc_flag
_atom_site_refinement_flags
_atom_site_disorder_assembly
_atom_site_disorder_group
Mn1 Mn 0.04142(2) 0.89219(2) 0.61388(2) 0.02150(8) Uani 1 1 d . . .
Mn2 Mn 0.22684(2) 0.91059(3) 0.34242(2) 0.02303(9) Uani 1 1 d . . .
P1 P 0.25779(4) 1.10583(5) 0.44793(4) 0.02509(11) Uani 1 1 d . . .
N1 N 0.38799(16) 0.86419(16) 0.23497(15) 0.0282(3) Uani 1 1 d . . .
N2 N 0.15518(16) 0.76115(15) 0.31180(15) 0.0284(3) Uani 1 1 d . . .
C1 C 0.4996(2) 0.9296(2) 0.1939(2) 0.0363(4) Uani 1 1 d . . .
H1A H 0.5083 0.9979 0.2182 0.044 Uiso 1 1 calc R . .
C2 C 0.6033(2) 0.8985(2) 0.1158(2) 0.0447(5) Uani 1 1 d . . .
H2A H 0.6804 0.9453 0.0879 0.054 Uiso 1 1 calc R . .
C3 C 0.5897(2) 0.7972(3) 0.0804(2) 0.0485(6) Uani 1 1 d . . .
H3A H 0.6574 0.7751 0.0274 0.058 Uiso 1 1 calc R . .
C4 C 0.4746(2) 0.7285(2) 0.1242(2) 0.0431(5) Uani 1 1 d . . .
H4A H 0.4648 0.6588 0.1022 0.052 Uiso 1 1 calc R . .
C5 C 0.3737(2) 0.76396(19) 0.20137(18) 0.0312(4) Uani 1 1 d . . .
C6 C 0.2445(2) 0.70081(18) 0.25051(18) 0.0299(4) Uani 1 1 d . . .
C7 C 0.2137(2) 0.5885(2) 0.2383(2) 0.0422(5) Uani 1 1 d . . .
H7A H 0.2763 0.5466 0.1973 0.051 Uiso 1 1 calc R . .
C8 C 0.0884(3) 0.5397(2) 0.2881(2) 0.0459(5) Uani 1 1 d . . .
H8A H 0.0663 0.4638 0.2820 0.055 Uiso 1 1 calc R . .
C9 C -0.0027(2) 0.6043(2) 0.3466(2) 0.0427(5) Uani 1 1 d . . .
H9A H -0.0881 0.5741 0.3781 0.051 Uiso 1 1 calc R . .
C10 C 0.0333(2) 0.7149(2) 0.3584(2) 0.0356(4) Uani 1 1 d . . .
H10A H -0.0280 0.7577 0.3993 0.043 Uiso 1 1 calc R . .
C11 C 0.3883(2) 1.1992(2) 0.4521(2) 0.0354(4) Uani 1 1 d . . .
H11A H 0.4625 1.1374 0.4921 0.042 Uiso 1 1 calc R . .
H11B H 0.4211 1.2557 0.3647 0.042 Uiso 1 1 calc R . .
C12 C 0.3429(3) 1.2866(3) 0.5253(3) 0.0466(5) Uani 1 1 d . . .
H12A H 0.4171 1.3335 0.5245 0.070 Uiso 1 1 calc R . .
H12B H 0.3119 1.2312 0.6125 0.070 Uiso 1 1 calc R . .
H12C H 0.2712 1.3499 0.4849 0.070 Uiso 1 1 calc R . .
C13 C -0.0548(2) 0.88331(19) 0.87470(18) 0.0306(4) Uani 1 1 d . . .
C14 C -0.0213(3) 0.8223(3) 1.0114(2) 0.0589(7) Uani 1 1 d . . .
H14A H -0.0861 0.8565 1.0615 0.088 Uiso 1 1 calc R . .
H14B H 0.0667 0.8446 1.0144 0.088 Uiso 1 1 calc R . .
H14C H -0.0232 0.7269 1.0457 0.088 Uiso 1 1 calc R . .
C15 C 0.24863(19) 0.67578(18) 0.61588(19) 0.0297(4) Uani 1 1 d . . .
C16 C 0.3134(2) 0.5423(2) 0.6996(2) 0.0457(5) Uani 1 1 d . . .
H16A H 0.3481 0.4941 0.6483 0.069 Uiso 1 1 calc R . .
H16B H 0.2479 0.4920 0.7660 0.069 Uiso 1 1 calc R . .
H16C H 0.3856 0.5558 0.7377 0.069 Uiso 1 1 calc R . .
O1 O 0.06704(12) 0.94087(12) 0.43257(11) 0.0222(2) Uani 1 1 d . . .
O2 O 0.02788(14) 0.84886(14) 0.79760(13) 0.0337(3) Uani 1 1 d . . .
O3 O -0.15696(15) 0.95965(15) 0.84582(13) 0.0374(3) Uani 1 1 d . . .
O4 O 0.14136(13) 1.20105(12) 0.38147(13) 0.0280(3) Uani 1 1 d . . .
O5 O 0.32468(13) 1.03215(14) 0.36304(13) 0.0303(3) Uani 1 1 d . . .
O6 O 0.21656(13) 1.00587(13) 0.58441(13) 0.0302(3) Uani 1 1 d . . .
O7 O 0.30322(15) 0.73820(15) 0.50634(14) 0.0378(3) Uani 1 1 d . . .
O8 O 0.14067(14) 0.71563(13) 0.66575(14) 0.0346(3) Uani 1 1 d . . .
O9 O 0.2170(2) 1.3489(2) 0.1118(2) 0.0617(5) Uani 1 1 d D . .
H9B H 0.193(4) 1.306(4) 0.194(2) 0.109(15) Uiso 1 1 d D . .
H9C H 0.175(6) 1.419(4) 0.054(5) 0.20(3) Uiso 1 1 d D . .
O10 O 0.3260(2) 0.8237(3) 0.8119(2) 0.0715(6) Uani 1 1 d D . .
H10B H 0.306(4) 0.883(3) 0.736(2) 0.083(11) Uiso 1 1 d D . .
H10C H 0.250(6) 0.791(6) 0.852(5) 0.14(2) Uiso 1 1 d . . .
O11 O 0.5248(2) 0.6043(2) 0.8868(2) 0.0699(6) Uani 1 1 d D . .
H11C H 0.599(2) 0.647(4) 0.870(4) 0.099 Uiso 1 1 d D . .
H11D H 0.458(2) 0.657(3) 0.890(4) 0.085 Uiso 1 1 d D . .
O12 O 0.0464(5) 1.5341(5) -0.0538(5) 0.0910(16) Uani 0.50 1 d P . .

loop_
_atom_site_aniso_label
_atom_site_aniso_U_11
_atom_site_aniso_U_22
_atom_site_aniso_U_33
_atom_site_aniso_U_23
_atom_site_aniso_U_13
_atom_site_aniso_U_12
Mn1 0.02124(14) 0.02171(14) 0.02024(14) -0.00823(10) -0.00292(9) 0.00220(9)
Mn2 0.02103(14) 0.02574(15) 0.02584(15) -0.01526(11) -0.00010(10) 0.00017(10)
P1 0.0223(2) 0.0270(2) 0.0289(2) -0.01408(19) -0.00261(17) -0.00289(17)
N1 0.0269(7) 0.0298(8) 0.0272(8) -0.0133(6) -0.0011(6) 0.0036(6)
N2 0.0323(8) 0.0272(7) 0.0297(8) -0.0161(6) -0.0026(6) -0.0007(6)
C1 0.0306(10) 0.0408(11) 0.0364(10) -0.0175(9) 0.0028(8) 0.0001(8)
C2 0.0325(10) 0.0519(13) 0.0420(12) -0.0168(10) 0.0072(9) 0.0019(9)
C3 0.0430(12) 0.0567(14) 0.0396(12) -0.0220(11) 0.0077(10) 0.0126(10)
C4 0.0483(12) 0.0436(12) 0.0410(12) -0.0265(10) 0.0013(9) 0.0102(10)
C5 0.0360(10) 0.0306(9) 0.0266(9) -0.0141(7) -0.0038(7) 0.0078(7)
C6 0.0392(10) 0.0267(9) 0.0257(9) -0.0138(7) -0.0069(7) 0.0057(7)
C7 0.0546(13) 0.0340(11) 0.0449(12) -0.0246(9) -0.0058(10) 0.0043(9)
C8 0.0668(15) 0.0327(11) 0.0469(13) -0.0220(10) -0.0122(11) -0.0061(10)
C9 0.0479(12) 0.0411(12) 0.0437(12) -0.0197(10) -0.0038(10) -0.0131(10)
C10 0.0376(10) 0.0362(10) 0.0387(11) -0.0209(9) -0.0011(8) -0.0055(8)
C11 0.0290(9) 0.0398(11) 0.0444(11) -0.0231(9) -0.0016(8) -0.0088(8)
C12 0.0459(13) 0.0502(13) 0.0589(15) -0.0346(12) -0.0123(11) -0.0049(10)
C13 0.0346(10) 0.0315(9) 0.0242(9) -0.0105(7) -0.0040(7) 0.0000(8)
C14 0.0607(16) 0.0799(19) 0.0294(11) -0.0199(12) -0.0134(11) 0.0185(14)
C15 0.0295(9) 0.0263(9) 0.0361(10) -0.0149(8) -0.0104(7) 0.0035(7)
C16 0.0471(13) 0.0312(11) 0.0516(14) -0.0115(10) -0.0126(10) 0.0105(9)
O1 0.0210(5) 0.0233(6) 0.0242(6) -0.0125(5) -0.0009(4) 0.0001(4)
O2 0.0328(7) 0.0398(7) 0.0245(6) -0.0111(6) -0.0051(5) 0.0055(6)
O3 0.0386(8) 0.0417(8) 0.0271(7) -0.0129(6) -0.0027(6) 0.0075(6)
O4 0.0264(6) 0.0252(6) 0.0320(7) -0.0109(5) -0.0036(5) -0.0028(5)
O5 0.0238(6) 0.0364(7) 0.0369(7) -0.0218(6) 0.0020(5) -0.0053(5)
O6 0.0278(6) 0.0335(7) 0.0301(7) -0.0131(6) -0.0053(5) -0.0027(5)
O7 0.0335(7) 0.0408(8) 0.0340(7) -0.0132(6) -0.0048(6) 0.0081(6)
O8 0.0334(7) 0.0267(7) 0.0358(7) -0.0076(6) -0.0017(6) 0.0034(5)
O9 0.0683(13) 0.0578(12) 0.0500(11) -0.0140(10) -0.0008(10) -0.0097(10)
O10 0.0584(13) 0.0769(15) 0.0676(14) -0.0127(12) -0.0293(11) -0.0027(11)
O11 0.0621(13) 0.0749(15) 0.0717(14) -0.0302(12) -0.0030(11) -0.0065(11)
O12 0.090(4) 0.064(3) 0.078(3) 0.006(2) -0.011(3) 0.009(3)

loop_
_atom_type_symbol
_atom_type_description
_atom_type_scat_dispersion_real
_atom_type_scat_dispersion_imag
_atom_type_scat_source
C C 0.0033 0.0016 'International Tables Vol C Tables 4.2.6.8 and 6.1.1.4'
N N 0.0061 0.0033 'International Tables Vol C Tables 4.2.6.8 and 6.1.1.4'
O O 0.0106 0.0060 'International Tables Vol C Tables 4.2.6.8 and 6.1.1.4'
P P 0.1023 0.0942 'International Tables Vol C Tables 4.2.6.8 and 6.1.1.4'
Mn Mn 0.3368 0.7283 'International Tables Vol C Tables 4.2.6.8 and 6.1.1.4'
H H 0.0000 0.0000 'International Tables Vol C Tables 4.2.6.8 and 6.1.1.4'

loop_
_geom_angle_atom_site_label_1
_geom_angle_atom_site_label_2
_geom_angle_atom_site_label_3
_geom_angle
_geom_angle_site_symmetry_1
_geom_angle_site_symmetry_3
_geom_angle_publ_flag
O1 Mn1 O1 84.41(5) . 2_576 ?
O1 Mn1 O2 175.64(6) . . ?
O1 Mn1 O2 95.84(6) 2_576 . ?
O1 Mn1 O8 96.75(6) . . ?
O1 Mn1 O8 176.09(5) 2_576 . ?
O2 Mn1 O8 83.29(6) . . ?
O1 Mn1 O6 86.35(5) . . ?
O1 Mn1 O6 87.50(5) 2_576 . ?
O2 Mn1 O6 89.30(6) . . ?
O8 Mn1 O6 96.29(6) . . ?
O1 Mn1 O4 87.53(5) . 2_576 ?
O1 Mn1 O4 87.37(5) 2_576 2_576 ?
O2 Mn1 O4 96.83(6) . 2_576 ?
O8 Mn1 O4 88.95(6) . 2_576 ?
O6 Mn1 O4 172.37(5) . 2_576 ?
O1 Mn1 Mn1 42.37(4) . 2_576 ?
O1 Mn1 Mn1 42.03(4) 2_576 2_576 ?
O2 Mn1 Mn1 137.70(4) . 2_576 ?
O8 Mn1 Mn1 139.00(5) . 2_576 ?
O6 Mn1 Mn1 85.85(4) . 2_576 ?
O4 Mn1 Mn1 86.56(4) 2_576 2_576 ?
O1 Mn2 O5 96.52(6) . . ?
O1 Mn2 N1 172.43(6) . . ?
O5 Mn2 N1 90.87(6) . . ?
O1 Mn2 N2 93.95(6) . . ?
O5 Mn2 N2 168.95(6) . . ?
N1 Mn2 N2 78.78(7) . . ?
O1 Mn2 O7 95.37(6) . . ?
O5 Mn2 O7 93.98(6) . . ?
N1 Mn2 O7 85.72(6) . . ?
N2 Mn2 O7 81.49(6) . . ?
O1 Mn2 O3 93.52(6) . 2_576 ?
O5 Mn2 O3 99.06(6) . 2_576 ?
N1 Mn2 O3 83.66(6) . 2_576 ?
N2 Mn2 O3 83.79(6) . 2_576 ?
O7 Mn2 O3 163.27(6) . 2_576 ?
O1 Mn2 P1 69.16(4) . . ?
O5 Mn2 P1 27.44(4) . . ?
N1 Mn2 P1 118.27(5) . . ?
N2 Mn2 P1 162.22(5) . . ?
O7 Mn2 P1 94.21(5) . . ?
O3 Mn2 P1 102.20(5) 2_576 . ?
O6 P1 O4 113.54(8) . . ?
O6 P1 O5 110.90(8) . . ?
O4 P1 O5 108.86(8) . . ?
O6 P1 C11 109.00(9) . . ?
O4 P1 C11 110.01(9) . . ?
O5 P1 C11 104.11(9) . . ?
O6 P1 Mn2 91.45(6) . . ?
O4 P1 Mn2 93.83(5) . . ?
C11 P1 Mn2 137.59(7) . . ?
C1 N1 C5 120.05(17) . . ?
C1 N1 Mn2 124.07(13) . . ?
C5 N1 Mn2 115.82(13) . . ?
C10 N2 C6 119.90(17) . . ?
C10 N2 Mn2 124.16(13) . . ?
C6 N2 Mn2 115.65(13) . . ?
N1 C1 C2 121.8(2) . . ?
N1 C1 H1A 119.1 . . ?
C2 C1 H1A 119.1 . . ?
C3 C2 C1 118.7(2) . . ?
C3 C2 H2A 120.6 . . ?
C1 C2 H2A 120.6 . . ?
C2 C3 C4 119.4(2) . . ?
C2 C3 H3A 120.3 . . ?
C4 C3 H3A 120.3 . . ?
C3 C4 C5 119.6(2) . . ?
C3 C4 H4A 120.2 . . ?
C5 C4 H4A 120.2 . . ?
N1 C5 C4 120.4(2) . . ?
N1 C5 C6 115.10(16) . . ?
C4 C5 C6 124.49(19) . . ?
N2 C6 C7 121.0(2) . . ?
N2 C6 C5 114.24(16) . . ?
C7 C6 C5 124.75(18) . . ?
C8 C7 C6 119.0(2) . . ?
C8 C7 H7A 120.5 . . ?
C6 C7 H7A 120.5 . . ?
C9 C8 C7 119.4(2) . . ?
C9 C8 H8A 120.3 . . ?
C7 C8 H8A 120.3 . . ?
C8 C9 C10 119.5(2) . . ?
C8 C9 H9A 120.2 . . ?
C10 C9 H9A 120.2 . . ?
N2 C10 C9 121.1(2) . . ?
N2 C10 H10A 119.4 . . ?
C9 C10 H10A 119.4 . . ?
C12 C11 P1 113.46(15) . . ?
C12 C11 H11A 108.9 . . ?
P1 C11 H11A 108.9 . . ?
C12 C11 H11B 108.9 . . ?
P1 C11 H11B 108.9 . . ?
H11A C11 H11B 107.7 . . ?
C11 C12 H12A 109.5 . . ?
C11 C12 H12B 109.5 . . ?
H12A C12 H12B 109.5 . . ?
C11 C12 H12C 109.5 . . ?
H12A C12 H12C 109.5 . . ?
H12B C12 H12C 109.5 . . ?
O3 C13 O2 125.68(17) . . ?
O3 C13 C14 119.24(18) . . ?
O2 C13 C14 115.07(19) . . ?
C13 C14 H14A 109.5 . . ?
C13 C14 H14B 109.5 . . ?
H14A C14 H14B 109.5 . . ?
C13 C14 H14C 109.5 . . ?
H14A C14 H14C 109.5 . . ?
H14B C14 H14C 109.5 . . ?
O7 C15 O8 125.31(17) . . ?
O7 C15 C16 118.64(18) . . ?
O8 C15 C16 116.04(18) . . ?
C15 C16 H16A 109.5 . . ?
C15 C16 H16B 109.5 . . ?
H16A C16 H16B 109.5 . . ?
C15 C16 H16C 109.5 . . ?
H16A C16 H16C 109.5 . . ?
H16B C16 H16C 109.5 . . ?
Mn2 O1 Mn1 125.20(7) . . ?
Mn2 O1 Mn1 125.83(6) . 2_576 ?
Mn1 O1 Mn1 95.59(5) . 2_576 ?
C13 O2 Mn1 134.80(13) . . ?
C13 O3 Mn2 130.81(12) . 2_576 ?
P1 O4 Mn1 116.27(7) . 2_576 ?
P1 O5 Mn2 118.93(8) . . ?
P1 O6 Mn1 117.59(8) . . ?
C15 O7 Mn2 130.58(13) . . ?
C15 O8 Mn1 131.43(13) . . ?
H9B O9 H9C 129(5) . . ?
H10B O10 H10C 105(4) . . ?
H11C O11 H11D 108(2) . . ?

loop_
_geom_bond_atom_site_label_1
_geom_bond_atom_site_label_2
_geom_bond_distance
_geom_bond_site_symmetry_2
_geom_bond_publ_flag
Mn1 O1 1.9152(13) . ?
Mn1 O1 1.9277(12) 2_576 ?
Mn1 O2 1.9556(14) . ?
Mn1 O8 1.9662(14) . ?
Mn1 O6 2.2016(14) . ?
Mn1 O4 2.2074(14) 2_576 ?
Mn1 Mn1 2.8466(7) 2_576 ?
Mn2 O1 1.8640(12) . ?
Mn2 O5 1.8769(13) . ?
Mn2 N1 2.0497(16) . ?
Mn2 N2 2.0655(16) . ?
Mn2 O7 2.1896(15) . ?
Mn2 O3 2.1942(15) 2_576 ?
Mn2 P1 2.9658(7) . ?
P1 O6 1.5265(14) . ?
P1 O4 1.5278(14) . ?
P1 O5 1.5614(14) . ?
P1 C11 1.792(2) . ?
N1 C1 1.333(3) . ?
N1 C5 1.353(3) . ?
N2 C10 1.340(3) . ?
N2 C6 1.352(2) . ?
C1 C2 1.390(3) . ?
C1 H1A 0.9300 . ?
C2 C3 1.377(4) . ?
C2 H2A 0.9300 . ?
C3 C4 1.382(4) . ?
C3 H3A 0.9300 . ?
C4 C5 1.386(3) . ?
C4 H4A 0.9300 . ?
C5 C6 1.480(3) . ?
C6 C7 1.388(3) . ?
C7 C8 1.385(4) . ?
C7 H7A 0.9300 . ?
C8 C9 1.372(3) . ?
C8 H8A 0.9300 . ?
C9 C10 1.387(3) . ?
C9 H9A 0.9300 . ?
C10 H10A 0.9300 . ?
C11 C12 1.530(3) . ?
C11 H11A 0.9700 . ?
C11 H11B 0.9700 . ?
C12 H12A 0.9600 . ?
C12 H12B 0.9600 . ?
C12 H12C 0.9600 . ?
C13 O3 1.235(2) . ?
C13 O2 1.277(2) . ?
C13 C14 1.501(3) . ?
C14 H14A 0.9600 . ?
C14 H14B 0.9600 . ?
C14 H14C 0.9600 . ?
C15 O7 1.239(2) . ?
C15 O8 1.276(2) . ?
C15 C16 1.506(3) . ?
C16 H16A 0.9600 . ?
C16 H16B 0.9600 . ?
C16 H16C 0.9600 . ?
O1 Mn1 1.9277(12) 2_576 ?
O3 Mn2 2.1942(15) 2_576 ?
O4 Mn1 2.2074(13) 2_576 ?
O9 H9B 0.874(19) . ?
O9 H9C 0.89(5) . ?
O10 H10B 0.880(19) . ?
O10 H10C 0.87(5) . ?
O11 H11C 0.886(18) . ?
O11 H11D 0.844(17) . ?
O12 O12 1.428(10) 2_585 ?
